data_4335084
loop_
_publ_author_name
'Sandy L. Nguyen'
'Christos D. Malliakas'
'Melanie C. Francisco'
'Mercouri G. Kanatzidis'

_publ_contact_author_address
;
Northwestern University
Department of Chemistry
2145 Sheridan Rd.
Evanston, IL 60208
;
_publ_contact_author_email m-kanatzidis@northwestern.edu
_publ_contact_author_name 'Mercouri G. Kanatzidis'
_publ_section_title
;
 Lattice-Matched Transition Metal Disulfide Intergrowths: The Metallic
 Conductors Ag2Te(MS2)3 (M = V, Nb)
;
_journal_name_full 'Inorganic Chemistry'
_journal_page_first 6520
_journal_page_last 6532
_journal_paper_doi 10.1021/ic400483d
_journal_volume 52
_journal_year 2013
_chemical_formula_sum 'Ag2 Nb3 S6 Te'
_chemical_formula_weight 814.43
_space_group_IT_number 38
_symmetry_cell_setting orthorhombic
_symmetry_Int_Tables_number 38
_symmetry_space_group_name_Hall 'A 2 -2'
_symmetry_space_group_name_H-M 'A m m 2'
_audit_creation_method SHELXL-97
_audit_update_record
;
2013-02-08 # Formatted by publCIF
;
_cell_angle_alpha 90.00
_cell_angle_beta 90.00
_cell_angle_gamma 90.00
_cell_formula_units_Z 2
_cell_length_a 8.8215(18)
_cell_length_b 9.903(2)
_cell_length_c 5.7190(11)
_cell_measurement_temperature 100(2)
_cell_measurement_theta_max 35.24
_cell_measurement_theta_min 4.03
_cell_volume 499.61(17)
_computing_cell_refinement 'STOE X-AREA'
_computing_data_collection 'STOE X-AREA'
_computing_data_reduction 'STOE X-RED'
_computing_molecular_graphics 'Diamond 3'
_computing_structure_refinement 'SHELXL-97 (Sheldrick, 2008)'
_computing_structure_solution 'SHELXS-97 (Sheldrick, 2008)'
_diffrn_ambient_temperature 100(2)
_diffrn_detector 'image plate (34 cm diameter)'
_diffrn_detector_area_resol_mean 6.67
_diffrn_detector_type STOE
_diffrn_measured_fraction_theta_full 0.980
_diffrn_measured_fraction_theta_max 0.980
_diffrn_measurement_device_type 'Stoe IPDS II'
_diffrn_measurement_method '\W scan'
_diffrn_radiation_collimation '0.5 mm diameter, monocapillary'
_diffrn_radiation_monochromator 'plane graphite'
_diffrn_radiation_probe x-ray
_diffrn_radiation_source 'sealed x-ray tube, 12 x 0.4 mm long-fine focus'
_diffrn_radiation_type MoK\a
_diffrn_radiation_wavelength 0.71073
_diffrn_reflns_av_R_equivalents 0.0697
_diffrn_reflns_av_sigmaI/netI 0.0315
_diffrn_reflns_limit_h_max 13
_diffrn_reflns_limit_h_min -13
_diffrn_reflns_limit_k_max 14
_diffrn_reflns_limit_k_min -14
_diffrn_reflns_limit_l_max 8
_diffrn_reflns_limit_l_min -8
_diffrn_reflns_number 4030
_diffrn_reflns_theta_full 32.44
_diffrn_reflns_theta_max 32.44
_diffrn_reflns_theta_min 4.11
_exptl_absorpt_coefficient_mu 11.233
_exptl_absorpt_correction_T_max 0.8065
_exptl_absorpt_correction_T_min 0.1550
_exptl_absorpt_correction_type numerical
_exptl_absorpt_process_details X-Shape2
_exptl_crystal_colour silver
_exptl_crystal_density_diffrn 5.414
_exptl_crystal_description platelet
_exptl_crystal_F_000 730
_exptl_crystal_size_max 0.0808
_exptl_crystal_size_mid 0.0233
_exptl_crystal_size_min 0.0084
_refine_diff_density_max 2.630
_refine_diff_density_min -3.691
_refine_diff_density_rms 0.486
_refine_ls_abs_structure_details 'Flack H D (1983), Acta Cryst. A39, 876-881'
_refine_ls_abs_structure_Flack 0.08(9)
_refine_ls_extinction_method none
_refine_ls_goodness_of_fit_ref 1.161
_refine_ls_matrix_type full
_refine_ls_number_parameters 43
_refine_ls_number_reflns 971
_refine_ls_number_restraints 1
_refine_ls_restrained_S_all 1.160
_refine_ls_R_factor_all 0.0457
_refine_ls_R_factor_gt 0.0433
_refine_ls_shift/su_max 0
_refine_ls_shift/su_mean 0
_refine_ls_structure_factor_coef Fsqd
_refine_ls_weighting_details 'calc w=1/[\s^2^(Fo^2^)+(0.0804P)^2^+3.1751P] where P=(Fo^2^+2Fc^2^)/3'
_refine_ls_weighting_scheme calc
_refine_ls_wR_factor_gt 0.1250
_refine_ls_wR_factor_ref 0.1261
_reflns_number_gt 758
_reflns_number_total 793
_reflns_threshold_expression >2sigma(I)
_cod_data_source_file ic400483d_si_001_2.cif
_cod_data_source_block Ag2Te(NbS2)3_Amm2
_cod_original_cell_volume 499.62(17)
_cod_original_formula_sum 'Ag2 Nb3 S6 Te1'
_cod_database_code 4335084

loop_
_symmetry_equiv_pos_as_xyz
'x, y, z'
'-x, -y, z'
'x, -y, z'
'-x, y, z'
'x, y+1/2, z+1/2'
'-x, -y+1/2, z+1/2'
'x, -y+1/2, z+1/2'
'-x, y+1/2, z+1/2'

loop_
_atom_site_label
_atom_site_type_symbol
_atom_site_fract_x
_atom_site_fract_y
_atom_site_fract_z
_atom_site_U_iso_or_equiv
_atom_site_adp_type
_atom_site_occupancy
_atom_site_symmetry_multiplicity
_atom_site_calc_flag
_atom_site_refinement_flags
Te Te 0.0000 0.0000 0.9636(6) 0.0064(2) Uani 1 4 d S
Ag1A Ag 0.0000 0.1894(7) 0.4154(15) 0.0210(17) Uani 0.309(18) 2 d SP
Ag1B Ag 0.0000 0.1562(7) 0.4912(9) 0.0571(13) Uani 0.691(18) 2 d SP
Nb1 Nb 0.5000 0.0000 0.6271(2) 0.0043(3) Uani 1 4 d S
Nb2 Nb 0.5000 0.16912(7) 0.13590(15) 0.0032(2) Uani 1 2 d S
S1 S 0.6935(2) 0.33328(10) 0.9669(5) 0.0032(4) Uani 1 1 d .
S2 S 0.3154(2) 0.0000 0.9653(8) 0.0034(4) Uani 1 2 d S

loop_
_atom_site_aniso_label
_atom_site_aniso_U_11
_atom_site_aniso_U_22
_atom_site_aniso_U_33
_atom_site_aniso_U_23
_atom_site_aniso_U_13
_atom_site_aniso_U_12
Te 0.0066(3) 0.0061(4) 0.0064(4) 0.000 0.000 0.000
Ag1A 0.0120(13) 0.020(3) 0.031(3) 0.014(2) 0.000 0.000
Ag1B 0.0100(8) 0.101(3) 0.061(2) 0.056(3) 0.000 0.000
Nb1 0.0067(5) 0.0018(5) 0.0044(6) 0.000 0.000 0.000
Nb2 0.0065(4) 0.0018(4) 0.0012(4) -0.0006(2) 0.000 0.000
S1 0.0047(7) 0.0029(8) 0.0020(7) -0.0009(9) -0.0009(8) 0.0000(3)
S2 0.0052(8) 0.0025(8) 0.0025(8) 0.000 -0.0026(12) 0.000

loop_
_atom_type_symbol
_atom_type_description
_atom_type_scat_dispersion_real
_atom_type_scat_dispersion_imag
_atom_type_scat_source
S S 0.1246 0.1234 'International Tables Vol C Tables 4.2.6.8 and 6.1.1.4'
Nb Nb -2.0727 0.6215 'International Tables Vol C Tables 4.2.6.8 and 6.1.1.4'
Ag Ag -0.8971 1.1015 'International Tables Vol C Tables 4.2.6.8 and 6.1.1.4'
Te Te -0.5308 1.6751 'International Tables Vol C Tables 4.2.6.8 and 6.1.1.4'

loop_
_geom_angle_atom_site_label_1
_geom_angle_atom_site_label_2
_geom_angle_atom_site_label_3
_geom_angle
_geom_angle_site_symmetry_1
_geom_angle_site_symmetry_3
S2 Te S2 179.6(2) 2 .
S2 Te Ag1A 90.018(12) 2 5_545
S2 Te Ag1A 90.018(11) . 5_545
S2 Te Ag1A 90.018(11) 2 6
S2 Te Ag1A 90.018(12) . 6
Ag1A Te Ag1A 169.8(3) 5_545 6
S2 Te Ag1B 90.18(11) 2 .
S2 Te Ag1B 90.18(11) . .
Ag1A Te Ag1B 114.67(17) 5_545 .
Ag1A Te Ag1B 55.1(2) 6 .
S2 Te Ag1B 90.18(11) 2 2
S2 Te Ag1B 90.18(11) . 2
Ag1A Te Ag1B 55.1(2) 5_545 2
Ag1A Te Ag1B 114.67(17) 6 2
Ag1B Te Ag1B 59.6(3) . 2
S2 Te Ag1A 89.84(10) 2 1_556
S2 Te Ag1A 89.84(10) . 1_556
Ag1A Te Ag1A 131.1(3) 5_545 1_556
Ag1A Te Ag1A 59.14(10) 6 1_556
Ag1B Te Ag1A 114.2(2) . 1_556
Ag1B Te Ag1A 173.81(16) 2 1_556
S2 Te Ag1A 89.84(10) 2 2_556
S2 Te Ag1A 89.84(10) . 2_556
Ag1A Te Ag1A 59.14(10) 5_545 2_556
Ag1A Te Ag1A 131.1(3) 6 2_556
Ag1B Te Ag1A 173.81(16) . 2_556
Ag1B Te Ag1A 114.2(2) 2 2_556
Ag1A Te Ag1A 72.0(3) 1_556 2_556
Ag1B Ag1A S1 82.2(2) . 6_654
Ag1B Ag1A S1 82.2(2) . 7_454
S1 Ag1A S1 164.4(4) 6_654 7_454
Ag1B Ag1A Ag1B 175.0(10) . 6_554
S1 Ag1A Ag1B 97.8(2) 6_654 6_554
S1 Ag1A Ag1B 97.8(2) 7_454 6_554
Ag1B Ag1A Te 122.1(10) . 5_554
S1 Ag1A Te 94.16(14) 6_654 5_554
S1 Ag1A Te 94.16(14) 7_454 5_554
Ag1B Ag1A Te 62.9(3) 6_554 5_554
Ag1B Ag1A Ag1A 165.5(11) . 6_554
S1 Ag1A Ag1A 97.5(2) 6_654 6_554
S1 Ag1A Ag1A 97.5(2) 7_454 6_554
Ag1B Ag1A Ag1A 9.46(13) 6_554 6_554
Te Ag1A Ag1A 72.4(3) 5_554 6_554
Ag1B Ag1A Ag1A 60.0(9) . 6
S1 Ag1A Ag1A 86.12(17) 6_654 6
S1 Ag1A Ag1A 86.12(17) 7_454 6
Ag1B Ag1A Ag1A 125.0(4) 6_554 6
Te Ag1A Ag1A 62.1(2) 5_554 6
Ag1A Ag1A Ag1A 134.5(5) 6_554 6
Ag1B Ag1A Te 106.8(10) . 1_554
S1 Ag1A Te 92.23(14) 6_654 1_554
S1 Ag1A Te 92.23(14) 7_454 1_554
Ag1B Ag1A Te 68.20(12) 6_554 1_554
Te Ag1A Te 131.1(3) 5_554 1_554
Ag1A Ag1A Te 58.74(15) 6_554 1_554
Ag1A Ag1A Te 166.8(4) 6 1_554
Ag1A Ag1B S1 86.32(15) . 6_654
Ag1A Ag1B S1 86.32(15) . 7_454
S1 Ag1B S1 172.6(3) 6_654 7_454
Ag1A Ag1B Ag1A 110.5(10) . 6
S1 Ag1B Ag1A 91.31(12) 6_654 6
S1 Ag1B Ag1A 91.31(12) 7_454 6
Ag1A Ag1B Ag1B 127.3(10) . 2
S1 Ag1B Ag1B 92.21(16) 6_654 2
S1 Ag1B Ag1B 92.21(16) 7_454 2
Ag1A Ag1B Ag1B 122.22(17) 6 2
Ag1A Ag1B Te 172.5(11) . .
S1 Ag1B Te 93.65(14) 6_654 .
S1 Ag1B Te 93.65(14) 7_454 .
Ag1A Ag1B Te 62.01(14) 6 .
Ag1B Ag1B Te 60.21(13) 2 .
S2 Nb1 S2 80.18(16) . 2_655
S2 Nb1 S1 80.99(10) . 8_644
S2 Nb1 S1 135.01(5) 2_655 8_644
S2 Nb1 S1 135.01(5) . 7_554
S2 Nb1 S1 80.99(10) 2_655 7_554
S1 Nb1 S1 137.81(13) 8_644 7_554
S2 Nb1 S1 80.99(10) . 6_654
S2 Nb1 S1 135.01(5) 2_655 6_654
S1 Nb1 S1 80.87(7) 8_644 6_654
S1 Nb1 S1 84.24(8) 7_554 6_654
S2 Nb1 S1 135.01(5) . 5_544
S2 Nb1 S1 80.99(10) 2_655 5_544
S1 Nb1 S1 84.24(8) 8_644 5_544
S1 Nb1 S1 80.87(7) 7_554 5_544
S1 Nb1 S1 137.81(13) 6_654 5_544
S2 Nb1 Nb2 131.08(6) . 2_655
S2 Nb1 Nb2 131.08(6) 2_655 2_655
S1 Nb1 Nb2 50.11(6) 8_644 2_655
S1 Nb1 Nb2 91.32(6) 7_554 2_655
S1 Nb1 Nb2 91.32(6) 6_654 2_655
S1 Nb1 Nb2 50.11(6) 5_544 2_655
S2 Nb1 Nb2 131.08(6) . .
S2 Nb1 Nb2 131.08(6) 2_655 .
S1 Nb1 Nb2 91.32(6) 8_644 .
S1 Nb1 Nb2 50.11(6) 7_554 .
S1 Nb1 Nb2 50.11(6) 6_654 .
S1 Nb1 Nb2 91.32(6) 5_544 .
Nb2 Nb1 Nb2 61.61(3) 2_655 .
S2 Nb1 Nb2 89.326(16) . 6_655
S2 Nb1 Nb2 89.326(16) 2_655 6_655
S1 Nb1 Nb2 130.85(4) 8_644 6_655
S1 Nb1 Nb2 49.99(4) 7_554 6_655
S1 Nb1 Nb2 49.99(4) 6_654 6_655
S1 Nb1 Nb2 130.85(4) 5_544 6_655
Nb2 Nb1 Nb2 121.68(3) 2_655 6_655
Nb2 Nb1 Nb2 60.078(17) . 6_655
S2 Nb1 Nb2 89.326(16) . 5_545
S2 Nb1 Nb2 89.326(16) 2_655 5_545
S1 Nb1 Nb2 49.99(4) 8_644 5_545
S1 Nb1 Nb2 130.85(4) 7_554 5_545
S1 Nb1 Nb2 130.85(4) 6_654 5_545
S1 Nb1 Nb2 49.99(4) 5_544 5_545
Nb2 Nb1 Nb2 60.078(17) 2_655 5_545
Nb2 Nb1 Nb2 121.68(3) . 5_545
Nb2 Nb1 Nb2 178.24(4) 6_655 5_545
S2 Nb1 Nb2 48.47(6) . 1_556
S2 Nb1 Nb2 48.47(6) 2_655 1_556
S1 Nb1 Nb2 129.45(6) 8_644 1_556
S1 Nb1 Nb2 89.34(6) 7_554 1_556
S1 Nb1 Nb2 89.34(6) 6_654 1_556
S1 Nb1 Nb2 129.45(6) 5_544 1_556
Nb2 Nb1 Nb2 179.12(2) 2_655 1_556
Nb2 Nb1 Nb2 119.27(3) . 1_556
Nb2 Nb1 Nb2 59.196(16) 6_655 1_556
Nb2 Nb1 Nb2 119.04(3) 5_545 1_556
S2 Nb1 Nb2 48.47(6) . 2_656
S2 Nb1 Nb2 48.47(6) 2_655 2_656
S1 Nb1 Nb2 89.34(6) 8_644 2_656
S1 Nb1 Nb2 129.45(6) 7_554 2_656
S1 Nb1 Nb2 129.45(6) 6_654 2_656
S1 Nb1 Nb2 89.34(6) 5_544 2_656
Nb2 Nb1 Nb2 119.27(3) 2_655 2_656
Nb2 Nb1 Nb2 179.12(2) . 2_656
Nb2 Nb1 Nb2 119.04(3) 6_655 2_656
Nb2 Nb1 Nb2 59.196(16) 5_545 2_656
Nb2 Nb1 Nb2 59.84(3) 1_556 2_656
S2 Nb2 S2 80.07(11) 1_554 2_654
S2 Nb2 S1 134.99(10) 1_554 1_554
S2 Nb2 S1 81.08(6) 2_654 1_554
S2 Nb2 S1 81.08(6) 1_554 4_654
S2 Nb2 S1 134.99(10) 2_654 4_654
S1 Nb2 S1 84.15(8) 1_554 4_654
S2 Nb2 S1 135.30(8) 1_554 7_554
S2 Nb2 S1 81.33(12) 2_654 7_554
S1 Nb2 S1 80.73(5) 1_554 7_554
S1 Nb2 S1 137.43(7) 4_654 7_554
S2 Nb2 S1 81.33(12) 1_554 6_654
S2 Nb2 S1 135.30(8) 2_654 6_654
S1 Nb2 S1 137.43(7) 1_554 6_654
S1 Nb2 S1 80.73(5) 4_654 6_654
S1 Nb2 S1 84.09(11) 7_554 6_654
S2 Nb2 Nb1 89.55(10) 1_554 .
S2 Nb2 Nb1 89.55(10) 2_654 .
S1 Nb2 Nb1 130.74(6) 1_554 .
S1 Nb2 Nb1 130.74(6) 4_654 .
S1 Nb2 Nb1 50.02(5) 7_554 .
S1 Nb2 Nb1 50.02(5) 6_654 .
S2 Nb2 Nb1 130.97(5) 1_554 5_554
S2 Nb2 Nb1 130.97(5) 2_654 5_554
S1 Nb2 Nb1 49.92(4) 1_554 5_554
S1 Nb2 Nb1 49.92(4) 4_654 5_554
S1 Nb2 Nb1 91.19(3) 7_554 5_554
S1 Nb2 Nb1 91.19(3) 6_654 5_554
Nb1 Nb2 Nb1 121.68(3) . 5_554
S2 Nb2 Nb2 89.26(10) 1_554 6_654
S2 Nb2 Nb2 89.26(10) 2_654 6_654
S1 Nb2 Nb2 50.00(6) 1_554 6_654
S1 Nb2 Nb2 50.00(6) 4_654 6_654
S1 Nb2 Nb2 130.72(5) 7_554 6_654
S1 Nb2 Nb2 130.72(5) 6_654 6_654
Nb1 Nb2 Nb2 178.46(3) . 6_654
Nb1 Nb2 Nb2 59.86(3) 5_554 6_654
S2 Nb2 Nb2 131.27(10) 1_554 6_655
S2 Nb2 Nb2 131.27(10) 2_654 6_655
S1 Nb2 Nb2 91.09(6) 1_554 6_655
S1 Nb2 Nb2 91.09(6) 4_654 6_655
S1 Nb2 Nb2 49.97(5) 7_554 6_655
S1 Nb2 Nb2 49.97(5) 6_654 6_655
Nb1 Nb2 Nb2 60.06(2) . 6_655
Nb1 Nb2 Nb2 61.62(3) 5_554 6_655
Nb2 Nb2 Nb2 121.48(5) 6_654 6_655
S2 Nb2 Nb2 48.58(5) 1_554 2_655
S2 Nb2 Nb2 48.58(5) 2_654 2_655
S1 Nb2 Nb2 129.65(4) 1_554 2_655
S1 Nb2 Nb2 129.65(4) 4_654 2_655
S1 Nb2 Nb2 89.47(3) 7_554 2_655
S1 Nb2 Nb2 89.47(3) 6_654 2_655
Nb1 Nb2 Nb2 59.196(16) . 2_655
Nb1 Nb2 Nb2 179.12(2) 5_554 2_655
Nb2 Nb2 Nb2 119.26(2) 6_654 2_655
Nb2 Nb2 Nb2 119.26(2) 6_655 2_655
S2 Nb2 Nb1 48.39(9) 1_554 1_554
S2 Nb2 Nb1 48.39(9) 2_654 1_554
S1 Nb2 Nb1 89.40(6) 1_554 1_554
S1 Nb2 Nb1 89.40(6) 4_654 1_554
S1 Nb2 Nb1 129.71(5) 7_554 1_554
S1 Nb2 Nb1 129.71(5) 6_654 1_554
Nb1 Nb2 Nb1 119.27(3) . 1_554
Nb1 Nb2 Nb1 119.04(3) 5_554 1_554
Nb2 Nb2 Nb1 59.18(2) 6_654 1_554
Nb2 Nb2 Nb1 179.34(3) 6_655 1_554
Nb2 Nb2 Nb1 60.078(17) 2_655 1_554
Nb1 S1 Nb2 80.09(7) 5 1_556
Nb1 S1 Nb2 79.87(6) 5 6_655
Nb2 S1 Nb2 80.03(5) 1_556 6_655
Nb1 S1 Ag1B 128.74(17) 5 6_655
Nb2 S1 Ag1B 132.37(15) 1_556 6_655
Nb2 S1 Ag1B 134.98(15) 6_655 6_655
Nb1 S1 Ag1A 139.18(19) 5 6_655
Nb2 S1 Ag1A 130.71(14) 1_556 6_655
Nb2 S1 Ag1A 125.6(2) 6_655 6_655
Ag1B S1 Ag1A 11.48(13) 6_655 6_655
Nb1 S2 Nb2 83.14(7) . 1_556
Nb1 S2 Nb2 83.14(7) . 2_656
Nb2 S2 Nb2 82.85(9) 1_556 2_656
Nb1 S2 Te 129.89(19) . .
Nb2 S2 Te 130.13(10) 1_556 .
Nb2 S2 Te 130.13(10) 2_656 .

loop_
_geom_bond_atom_site_label_1
_geom_bond_atom_site_label_2
_geom_bond_distance
_geom_bond_site_symmetry_2
Te S2 2.783(2) 2
Te S2 2.783(2) .
Te Ag1A 3.088(7) 5_545
Te Ag1A 3.088(7) 6
Te Ag1B 3.113(6) .
Te Ag1B 3.113(6) 2
Te Ag1A 3.193(7) 1_556
Te Ag1A 3.193(7) 2_556
Ag1A Ag1B 0.544(6) .
Ag1A S1 2.729(2) 6_654
Ag1A S1 2.729(2) 7_454
Ag1A Ag1B 2.868(11) 6_554
Ag1A Te 3.088(7) 5_554
Ag1A Ag1A 3.101(6) 6_554
Ag1A Ag1A 3.101(6) 6
Ag1A Te 3.193(7) 1_554
Ag1B S1 2.7090(19) 6_654
Ag1B S1 2.7090(19) 7_454
Ag1B Ag1A 2.868(11) 6
Ag1B Ag1B 3.093(15) 2
Nb1 S2 2.528(4) .
Nb1 S2 2.528(4) 2_655
Nb1 S1 2.5457(18) 8_644
Nb1 S1 2.5457(18) 7_554
Nb1 S1 2.5457(18) 6_654
Nb1 S1 2.5457(18) 5_544
Nb1 Nb2 3.2705(12) 2_655
Nb1 Nb2 3.2705(12) .
Nb1 Nb2 3.2772(10) 6_655
Nb1 Nb2 3.2772(10) 5_545
Nb1 Nb2 3.3574(11) 1_556
Nb1 Nb2 3.3574(11) 2_656
Nb2 S2 2.531(2) 1_554
Nb2 S2 2.531(2) 2_654
Nb2 S1 2.5480(19) 1_554
Nb2 S1 2.5480(19) 4_654
Nb2 S1 2.549(2) 7_554
Nb2 S1 2.549(2) 6_654
Nb2 Nb1 3.2772(10) 5_554
Nb2 Nb2 3.2777(9) 6_654
Nb2 Nb2 3.2777(9) 6_655
Nb2 Nb2 3.3496(16) 2_655
Nb2 Nb1 3.3575(12) 1_554
S1 Nb1 2.5457(18) 5
S1 Nb2 2.5480(19) 1_556
S1 Nb2 2.549(2) 6_655
S1 Ag1B 2.7089(19) 6_655
S1 Ag1A 2.729(2) 6_655
S2 Nb2 2.531(2) 1_556
S2 Nb2 2.531(2) 2_656
